data_4328337
loop_
_publ_author_name
'Ying Yang'
'Haipu Li'
'Chen Wang'
'Herbert W. Roesky'

_publ_contact_author
;
Herbert W. ROESKY
;
_publ_contact_author_address
;
Institut fuer Anorganische Chemie
Universitaet Goettingen
Tammannstrasse 4, 37077 Goettingen (Germany)
;
_publ_contact_author_email hroesky@gwdg.de
_publ_section_title
;
 Studies of the Ligand Effect on the Synthesis of Dialuminoxanes by
 Various \b-Diketiminato Ligands
;
_journal_name_full 'Inorganic Chemistry'
_journal_page_first 2204
_journal_page_last 2211
_journal_paper_doi 10.1021/ic2021879
_journal_volume 51
_journal_year 2012
_chemical_formula_sum 'C49 H50 Al2 Cl2 N4 O'
_chemical_formula_weight 835.79
_chemical_name_common '[LAl(Cl)]2(mu-O)'
_chemical_name_systematic
; 
 ? 
;
_space_group_IT_number 15
_symmetry_cell_setting monoclinic
_symmetry_space_group_name_Hall '-C 2yc'
_symmetry_space_group_name_H-M 'C 1 2/c 1'
_atom_sites_solution_hydrogens geom
_atom_sites_solution_primary direct
_atom_sites_solution_secondary difmap
_audit_creation_method SHELXL-97
_cell_angle_alpha 90.00
_cell_angle_beta 107.907(7)
_cell_angle_gamma 90.00
_cell_formula_units_Z 4
_cell_length_a 17.4550(13)
_cell_length_b 15.5586(9)
_cell_length_c 17.6352(10)
_cell_measurement_reflns_used 2272
_cell_measurement_temperature 173(2)
_cell_measurement_theta_max 29.0212
_cell_measurement_theta_min 2.6927
_cell_volume 4557.3(5)
_computing_cell_refinement
;
CrysAlisPro, Oxford Diffraction Ltd.,
Version 1.171.34.44 (release 25-10-2010 CrysAlis171 .NET)
(compiled Oct 25 2010,18:11:34)
;
_computing_data_collection
;
CrysAlisPro, Oxford Diffraction Ltd.,
Version 1.171.34.44 (release 25-10-2010 CrysAlis171 .NET)
(compiled Oct 25 2010,18:11:34)
;
_computing_data_reduction
;
CrysAlisPro, Oxford Diffraction Ltd.,
Version 1.171.34.44 (release 25-10-2010 CrysAlis171 .NET)
(compiled Oct 25 2010,18:11:34)
;
_computing_molecular_graphics 'Bruker SHELXTL'
_computing_publication_material 'Bruker SHELXTL'
_computing_structure_refinement 'SHELXL-97 (Sheldrick, 1997)'
_computing_structure_solution 'SHELXS-97 (Sheldrick, 1990)'
_diffrn_ambient_temperature 173(2)
_diffrn_detector_area_resol_mean 16.1903
_diffrn_measured_fraction_theta_full 0.996
_diffrn_measured_fraction_theta_max 0.996
_diffrn_measurement_device_type 'Xcalibur, Sapphire3, Gemini ultra'
_diffrn_measurement_method '\w scans'
_diffrn_radiation_monochromator graphite
_diffrn_radiation_source 'Enhance (Mo) X-ray Source'
_diffrn_radiation_type 'Mo K\a'
_diffrn_radiation_wavelength 0.71073
_diffrn_reflns_av_R_equivalents 0.0915
_diffrn_reflns_av_sigmaI/netI 0.1029
_diffrn_reflns_limit_h_max 16
_diffrn_reflns_limit_h_min -21
_diffrn_reflns_limit_k_max 19
_diffrn_reflns_limit_k_min -19
_diffrn_reflns_limit_l_max 21
_diffrn_reflns_limit_l_min -22
_diffrn_reflns_number 16712
_diffrn_reflns_theta_full 26.37
_diffrn_reflns_theta_max 26.37
_diffrn_reflns_theta_min 2.70
_exptl_absorpt_coefficient_mu 0.221
_exptl_absorpt_correction_T_max 0.9782
_exptl_absorpt_correction_T_min 0.9571
_exptl_absorpt_correction_type multi-scan
_exptl_absorpt_process_details
;
CrysAlisPro, Oxford Diffraction Ltd.,
Version 1.171.34.44 (release 25-10-2010 CrysAlis171 .NET)
(compiled Oct 25 2010,18:11:34)
empirical absorption correction using spherical harmonics,
 implemented in SCALE3 ABSPACK scaling algorithm.
;
_exptl_crystal_colour Colorless
_exptl_crystal_density_diffrn 1.218
_exptl_crystal_description Block
_exptl_crystal_F_000 1760
_exptl_crystal_size_max 0.20
_exptl_crystal_size_mid 0.10
_exptl_crystal_size_min 0.10
_refine_diff_density_max 0.302
_refine_diff_density_min -0.324
_refine_diff_density_rms 0.059
_refine_ls_extinction_method none
_refine_ls_goodness_of_fit_ref 1.073
_refine_ls_hydrogen_treatment constr
_refine_ls_matrix_type full
_refine_ls_number_parameters 283
_refine_ls_number_reflns 4653
_refine_ls_number_restraints 0
_refine_ls_restrained_S_all 1.073
_refine_ls_R_factor_all 0.1411
_refine_ls_R_factor_gt 0.0817
_refine_ls_shift/su_max 0.000
_refine_ls_shift/su_mean 0.000
_refine_ls_structure_factor_coef Fsqd
_refine_ls_weighting_details 'calc w=1/[\s^2^(Fo^2^)+(0.0516P)^2^+3.2147P] where P=(Fo^2^+2Fc^2^)/3'
_refine_ls_weighting_scheme calc
_refine_ls_wR_factor_gt 0.1412
_refine_ls_wR_factor_ref 0.1642
_reflns_number_gt 2886
_reflns_number_total 4653
_reflns_threshold_expression >2sigma(I)
_cod_data_source_file ic2021879_si_002_10.cif
_cod_data_source_block compound14
_cod_database_code 4328337

loop_
_symmetry_equiv_pos_as_xyz
'x, y, z'
'-x, y, -z+1/2'
'x+1/2, y+1/2, z'
'-x+1/2, y+1/2, -z+1/2'
'-x, -y, -z'
'x, -y, z-1/2'
'-x+1/2, -y+1/2, -z'
'x+1/2, -y+1/2, z-1/2'

loop_
_atom_site_label
_atom_site_type_symbol
_atom_site_fract_x
_atom_site_fract_y
_atom_site_fract_z
_atom_site_U_iso_or_equiv
_atom_site_adp_type
_atom_site_occupancy
_atom_site_symmetry_multiplicity
_atom_site_calc_flag
_atom_site_refinement_flags
Al1 Al 0.06683(6) 0.68875(7) 0.33335(5) 0.0235(3) Uani 1 1 d .
N1 N 0.03062(17) 0.69934(18) 0.42353(15) 0.0246(7) Uani 1 1 d .
N2 N 0.15299(17) 0.61307(18) 0.37779(15) 0.0260(7) Uani 1 1 d .
O1 O 0.0000 0.6505(2) 0.2500 0.0281(8) Uani 1 2 d S
Cl1 Cl 0.11626(6) 0.81078(7) 0.31475(6) 0.0447(3) Uani 1 1 d .
C1 C 0.0559(2) 0.7071(3) 0.56833(19) 0.0374(10) Uani 1 1 d .
H1A H 0.0386 0.7672 0.5671 0.056 Uiso 1 1 calc R
H1B H 0.1007 0.6968 0.6169 0.056 Uiso 1 1 calc R
H1C H 0.0108 0.6692 0.5677 0.056 Uiso 1 1 calc R
C2 C 0.0827(2) 0.6891(2) 0.49669(18) 0.0262(8) Uani 1 1 d .
C3 C 0.1604(2) 0.6570(2) 0.5100(2) 0.0315(9) Uani 1 1 d .
H3 H 0.1968 0.6652 0.5620 0.038 Uiso 1 1 calc R
C4 C 0.1907(2) 0.6145(2) 0.45604(19) 0.0294(9) Uani 1 1 d .
C5 C 0.2673(2) 0.5633(3) 0.4899(2) 0.0490(12) Uani 1 1 d .
H5A H 0.3048 0.5764 0.4600 0.073 Uiso 1 1 calc R
H5B H 0.2546 0.5018 0.4857 0.073 Uiso 1 1 calc R
H5C H 0.2921 0.5786 0.5460 0.073 Uiso 1 1 calc R
C6 C 0.1802(2) 0.5530(2) 0.32939(19) 0.0286(9) Uani 1 1 d .
C7 C 0.2404(2) 0.5747(3) 0.2963(2) 0.0405(10) Uani 1 1 d .
C8 C 0.2659(2) 0.5132(3) 0.2526(2) 0.0489(12) Uani 1 1 d .
H8 H 0.3079 0.5269 0.2308 0.059 Uiso 1 1 calc R
C9 C 0.2316(3) 0.4326(3) 0.2399(2) 0.0469(12) Uani 1 1 d .
H9 H 0.2495 0.3913 0.2095 0.056 Uiso 1 1 calc R
C10 C 0.1712(3) 0.4126(3) 0.2719(2) 0.0426(11) Uani 1 1 d .
H10 H 0.1470 0.3574 0.2624 0.051 Uiso 1 1 calc R
C11 C 0.1449(2) 0.4712(2) 0.31774(19) 0.0314(9) Uani 1 1 d .
C12 C 0.0799(3) 0.4476(3) 0.3534(3) 0.0517(12) Uani 1 1 d .
H12A H 0.1006 0.4532 0.4115 0.078 Uiso 1 1 calc R
H12B H 0.0629 0.3881 0.3394 0.078 Uiso 1 1 calc R
H12C H 0.0338 0.4862 0.3326 0.078 Uiso 1 1 calc R
C13 C 0.2783(3) 0.6629(3) 0.3076(3) 0.0602(14) Uani 1 1 d .
H13A H 0.3299 0.6607 0.2964 0.090 Uiso 1 1 calc R
H13B H 0.2873 0.6818 0.3627 0.090 Uiso 1 1 calc R
H13C H 0.2423 0.7036 0.2711 0.090 Uiso 1 1 calc R
C14 C -0.0518(2) 0.7201(2) 0.41791(18) 0.0264(8) Uani 1 1 d .
C15 C -0.0757(2) 0.8058(3) 0.4188(2) 0.0372(10) Uani 1 1 d .
C16 C -0.1553(3) 0.8212(3) 0.4158(2) 0.0479(12) Uani 1 1 d .
H16 H -0.1730 0.8790 0.4158 0.058 Uiso 1 1 calc R
C17 C -0.2088(3) 0.7559(4) 0.4130(2) 0.0544(13) Uani 1 1 d .
H17 H -0.2623 0.7683 0.4124 0.065 Uiso 1 1 calc R
C18 C -0.1844(2) 0.6721(3) 0.4111(2) 0.0449(11) Uani 1 1 d .
H18 H -0.2215 0.6267 0.4088 0.054 Uiso 1 1 calc R
C19 C -0.1060(2) 0.6530(3) 0.4125(2) 0.0350(9) Uani 1 1 d .
C20 C -0.0810(2) 0.5614(3) 0.4093(2) 0.0431(11) Uani 1 1 d .
H20A H -0.0788 0.5483 0.3557 0.065 Uiso 1 1 calc R
H20B H -0.1201 0.5235 0.4221 0.065 Uiso 1 1 calc R
H20C H -0.0277 0.5525 0.4481 0.065 Uiso 1 1 calc R
C21 C -0.0195(3) 0.8790(3) 0.4237(3) 0.0568(13) Uani 1 1 d .
H21A H 0.0232 0.8773 0.4750 0.085 Uiso 1 1 calc R
H21B H -0.0490 0.9333 0.4189 0.085 Uiso 1 1 calc R
H21C H 0.0045 0.8746 0.3803 0.085 Uiso 1 1 calc R
C23 C 1.0000 0.8083(8) 0.7500 0.114(5) Uani 1 2 d S
C24 C 0.9491(11) 0.8046(10) 0.6866(11) 0.099(7) Uani 0.50 1 d P
C25 C 0.9171(5) 0.8854(11) 0.6331(6) 0.169(5) Uani 1 1 d .
C26 C 0.9385(9) 0.9520(8) 0.6585(12) 0.082(5) Uani 0.50 1 d P
C27 C 1.0000 0.9616(5) 0.7500 0.0633(19) Uani 1 2 d S
C28 C 1.0299(6) 0.8990(9) 0.7965(7) 0.064(3) Uani 0.50 1 d P

loop_
_atom_site_aniso_label
_atom_site_aniso_U_11
_atom_site_aniso_U_22
_atom_site_aniso_U_33
_atom_site_aniso_U_23
_atom_site_aniso_U_13
_atom_site_aniso_U_12
Al1 0.0248(6) 0.0261(6) 0.0200(5) 0.0002(5) 0.0075(4) -0.0014(5)
N1 0.0253(16) 0.0260(16) 0.0228(14) -0.0019(13) 0.0076(12) 0.0002(14)
N2 0.0253(17) 0.0307(17) 0.0206(15) -0.0037(13) 0.0051(13) -0.0002(14)
O1 0.033(2) 0.0257(19) 0.0241(17) 0.000 0.0067(15) 0.000
Cl1 0.0482(7) 0.0374(6) 0.0503(6) 0.0050(5) 0.0177(5) -0.0137(5)
C1 0.037(2) 0.052(3) 0.0243(19) -0.0028(18) 0.0111(17) -0.002(2)
C2 0.030(2) 0.0267(19) 0.0207(17) -0.0041(15) 0.0061(15) -0.0056(18)
C3 0.027(2) 0.041(2) 0.0208(18) -0.0051(17) -0.0010(16) -0.0008(19)
C4 0.025(2) 0.036(2) 0.0234(18) -0.0047(16) 0.0014(16) -0.0023(18)
C5 0.039(3) 0.066(3) 0.033(2) -0.005(2) -0.0019(19) 0.021(2)
C6 0.024(2) 0.037(2) 0.0212(18) -0.0059(16) 0.0018(16) 0.0060(18)
C7 0.027(2) 0.062(3) 0.032(2) -0.013(2) 0.0086(18) -0.002(2)
C8 0.032(3) 0.081(4) 0.037(2) -0.010(2) 0.016(2) 0.008(3)
C9 0.045(3) 0.054(3) 0.037(2) -0.012(2) 0.006(2) 0.022(2)
C10 0.054(3) 0.037(2) 0.033(2) -0.0045(19) 0.007(2) 0.011(2)
C11 0.036(2) 0.032(2) 0.0254(19) -0.0009(17) 0.0096(17) 0.0072(19)
C12 0.070(3) 0.032(2) 0.065(3) -0.008(2) 0.039(3) -0.009(2)
C13 0.045(3) 0.080(4) 0.066(3) -0.024(3) 0.032(2) -0.024(3)
C14 0.027(2) 0.034(2) 0.0197(17) 0.0014(15) 0.0101(15) 0.0054(18)
C15 0.045(3) 0.041(2) 0.0276(19) -0.0004(18) 0.0135(18) 0.006(2)
C16 0.053(3) 0.053(3) 0.039(2) 0.002(2) 0.015(2) 0.025(3)
C17 0.034(3) 0.083(4) 0.047(3) -0.006(3) 0.013(2) 0.014(3)
C18 0.028(2) 0.063(3) 0.044(2) -0.002(2) 0.0113(19) -0.005(2)
C19 0.031(2) 0.043(2) 0.030(2) 0.0026(18) 0.0077(17) 0.003(2)
C20 0.029(2) 0.041(3) 0.057(3) 0.006(2) 0.011(2) -0.008(2)
C21 0.072(4) 0.034(3) 0.074(3) -0.003(2) 0.036(3) 0.008(3)
C23 0.111(13) 0.063(7) 0.212(18) 0.000 0.116(12) 0.000
C24 0.122(17) 0.084(10) 0.140(17) -0.047(11) 0.113(14) -0.026(11)
C25 0.074(6) 0.342(18) 0.105(6) -0.091(9) 0.049(5) -0.052(9)
C26 0.054(9) 0.054(7) 0.148(15) 0.021(9) 0.043(9) 0.006(7)
C27 0.051(5) 0.065(5) 0.084(5) 0.000 0.036(4) 0.000
C28 0.049(7) 0.089(9) 0.075(7) 0.053(7) 0.051(6) 0.032(7)

loop_
_atom_type_symbol
_atom_type_description
_atom_type_scat_dispersion_real
_atom_type_scat_dispersion_imag
_atom_type_scat_source
C C 0.0033 0.0016 'International Tables Vol C Tables 4.2.6.8 and 6.1.1.4'
H H 0.0000 0.0000 'International Tables Vol C Tables 4.2.6.8 and 6.1.1.4'
N N 0.0061 0.0033 'International Tables Vol C Tables 4.2.6.8 and 6.1.1.4'
O O 0.0106 0.0060 'International Tables Vol C Tables 4.2.6.8 and 6.1.1.4'
Al Al 0.0645 0.0514 'International Tables Vol C Tables 4.2.6.8 and 6.1.1.4'
Cl Cl 0.1484 0.1585 'International Tables Vol C Tables 4.2.6.8 and 6.1.1.4'

loop_
_geom_angle_atom_site_label_1
_geom_angle_atom_site_label_2
_geom_angle_atom_site_label_3
_geom_angle
_geom_angle_site_symmetry_1
_geom_angle_site_symmetry_3
O1 Al1 N2 113.22(14) . .
O1 Al1 N1 116.43(10) . .
N2 Al1 N1 97.78(12) . .
O1 Al1 Cl1 112.47(11) . .
N2 Al1 Cl1 108.01(10) . .
N1 Al1 Cl1 107.74(10) . .
C2 N1 C14 117.2(3) . .
C2 N1 Al1 119.8(2) . .
C14 N1 Al1 123.0(2) . .
C4 N2 C6 118.4(3) . .
C4 N2 Al1 119.8(2) . .
C6 N2 Al1 121.7(2) . .
Al1 O1 Al1 138.5(2) . 2
C2 C1 H1A 109.5 . .
C2 C1 H1B 109.5 . .
H1A C1 H1B 109.5 . .
C2 C1 H1C 109.5 . .
H1A C1 H1C 109.5 . .
H1B C1 H1C 109.5 . .
N1 C2 C3 122.8(3) . .
N1 C2 C1 119.6(3) . .
C3 C2 C1 117.6(3) . .
C4 C3 C2 127.5(3) . .
C4 C3 H3 116.2 . .
C2 C3 H3 116.2 . .
N2 C4 C3 123.1(3) . .
N2 C4 C5 119.6(3) . .
C3 C4 C5 117.2(3) . .
C4 C5 H5A 109.5 . .
C4 C5 H5B 109.5 . .
H5A C5 H5B 109.5 . .
C4 C5 H5C 109.5 . .
H5A C5 H5C 109.5 . .
H5B C5 H5C 109.5 . .
C7 C6 C11 121.0(3) . .
C7 C6 N2 121.3(3) . .
C11 C6 N2 117.8(3) . .
C8 C7 C6 118.6(4) . .
C8 C7 C13 120.0(4) . .
C6 C7 C13 121.5(4) . .
C9 C8 C7 121.4(4) . .
C9 C8 H8 119.3 . .
C7 C8 H8 119.3 . .
C10 C9 C8 119.3(4) . .
C10 C9 H9 120.4 . .
C8 C9 H9 120.4 . .
C9 C10 C11 121.6(4) . .
C9 C10 H10 119.2 . .
C11 C10 H10 119.2 . .
C10 C11 C6 118.2(4) . .
C10 C11 C12 120.8(4) . .
C6 C11 C12 121.0(3) . .
C11 C12 H12A 109.5 . .
C11 C12 H12B 109.5 . .
H12A C12 H12B 109.5 . .
C11 C12 H12C 109.5 . .
H12A C12 H12C 109.5 . .
H12B C12 H12C 109.5 . .
C7 C13 H13A 109.5 . .
C7 C13 H13B 109.5 . .
H13A C13 H13B 109.5 . .
C7 C13 H13C 109.5 . .
H13A C13 H13C 109.5 . .
H13B C13 H13C 109.5 . .
C19 C14 C15 121.1(3) . .
C19 C14 N1 118.5(3) . .
C15 C14 N1 120.4(3) . .
C16 C15 C14 117.4(4) . .
C16 C15 C21 120.2(4) . .
C14 C15 C21 122.4(4) . .
C17 C16 C15 122.2(4) . .
C17 C16 H16 118.9 . .
C15 C16 H16 118.9 . .
C16 C17 C18 119.4(4) . .
C16 C17 H17 120.3 . .
C18 C17 H17 120.3 . .
C17 C18 C19 120.9(4) . .
C17 C18 H18 119.6 . .
C19 C18 H18 119.6 . .
C14 C19 C18 118.9(4) . .
C14 C19 C20 121.1(3) . .
C18 C19 C20 120.0(4) . .
C19 C20 H20A 109.5 . .
C19 C20 H20B 109.5 . .
H20A C20 H20B 109.5 . .
C19 C20 H20C 109.5 . .
H20A C20 H20C 109.5 . .
H20B C20 H20C 109.5 . .
C15 C21 H21A 109.5 . .
C15 C21 H21B 109.5 . .
H21A C21 H21B 109.5 . .
C15 C21 H21C 109.5 . .
H21A C21 H21C 109.5 . .
H21B C21 H21C 109.5 . .
C24 C23 C24 175(2) 2_756 .
C24 C23 C28 62.8(10) 2_756 .
C24 C23 C28 122.7(14) . .
C24 C23 C28 122.7(14) 2_756 2_756
C24 C23 C28 62.8(10) . 2_756
C28 C23 C28 60.6(8) . 2_756
C23 C24 C28 72.9(12) . 2_756
C23 C24 C25 123.3(15) . .
C28 C24 C25 50.5(8) 2_756 .
C26 C25 C28 55.6(9) . 2_756
C26 C25 C24 118.5(15) . .
C28 C25 C24 62.9(10) 2_756 .
C25 C26 C28 69.8(11) . 2_756
C25 C26 C27 120.1(16) . .
C28 C26 C27 50.5(10) 2_756 .
C28 C27 C28 80.6(15) 2_756 .
C28 C27 C26 125.1(11) 2_756 2_756
C28 C27 C26 44.5(7) . 2_756
C28 C27 C26 44.5(7) 2_756 .
C28 C27 C26 125.1(11) . .
C26 C27 C26 169.6(11) 2_756 .
C26 C28 C27 85.0(14) 2_756 .
C26 C28 C25 54.6(11) 2_756 2_756
C27 C28 C25 139.3(18) . 2_756
C26 C28 C24 121.1(14) 2_756 2_756
C27 C28 C24 152.7(16) . 2_756
C25 C28 C24 66.6(10) 2_756 2_756
C26 C28 C23 165.5(13) 2_756 .
C27 C28 C23 109.4(10) . .
C25 C28 C23 110.9(13) 2_756 .
C24 C28 C23 44.3(10) 2_756 .
C26 C28 C28 134.6(11) 2_756 2_756
C27 C28 C28 49.7(8) . 2_756
C25 C28 C28 169.2(12) 2_756 2_756
C24 C28 C28 103.6(11) 2_756 2_756
C23 C28 C28 59.7(4) . 2_756

loop_
_geom_bond_atom_site_label_1
_geom_bond_atom_site_label_2
_geom_bond_distance
_geom_bond_site_symmetry_2
Al1 O1 1.6795(15) .
Al1 N2 1.881(3) .
Al1 N1 1.891(3) .
Al1 Cl1 2.1518(14) .
N1 C2 1.340(4) .
N1 C14 1.447(4) .
N2 C4 1.334(4) .
N2 C6 1.441(4) .
O1 Al1 1.6795(15) 2
C1 C2 1.503(5) .
C1 H1A 0.9800 .
C1 H1B 0.9800 .
C1 H1C 0.9800 .
C2 C3 1.395(5) .
C3 C4 1.391(5) .
C3 H3 0.9500 .
C4 C5 1.512(5) .
C5 H5A 0.9800 .
C5 H5B 0.9800 .
C5 H5C 0.9800 .
C6 C7 1.393(5) .
C6 C11 1.402(5) .
C7 C8 1.385(5) .
C7 C13 1.509(6) .
C8 C9 1.378(6) .
C8 H8 0.9500 .
C9 C10 1.375(6) .
C9 H9 0.9500 .
C10 C11 1.387(5) .
C10 H10 0.9500 .
C11 C12 1.501(5) .
C12 H12A 0.9800 .
C12 H12B 0.9800 .
C12 H12C 0.9800 .
C13 H13A 0.9800 .
C13 H13B 0.9800 .
C13 H13C 0.9800 .
C14 C19 1.392(5) .
C14 C15 1.400(5) .
C15 C16 1.394(6) .
C15 C21 1.489(6) .
C16 C17 1.372(6) .
C16 H16 0.9500 .
C17 C18 1.374(6) .
C17 H17 0.9500 .
C18 C19 1.394(5) .
C18 H18 0.9500 .
C19 C20 1.496(5) .
C20 H20A 0.9800 .
C20 H20B 0.9800 .
C20 H20C 0.9800 .
C21 H21A 0.9800 .
C21 H21B 0.9800 .
C21 H21C 0.9800 .
C23 C24 1.20(2) 2_756
C23 C24 1.20(2) .
C23 C28 1.636(18) .
C23 C28 1.636(18) 2_756
C24 C28 1.522(19) 2_756
C24 C25 1.57(2) .
C25 C26 1.145(16) .
C25 C28 1.318(14) 2_756
C26 C28 1.159(16) 2_756
C26 C27 1.647(19) .
C27 C28 1.276(11) 2_756
C27 C28 1.276(11) .
C27 C26 1.65(2) 2_756
C28 C26 1.159(16) 2_756
C28 C25 1.318(14) 2_756
C28 C24 1.522(19) 2_756
C28 C28 1.65(2) 2_756
